data_4064533
loop_
_publ_author_name
'Swennenhuis, Bert H. G.'
'Poland, Ross'
'DeYonker, Nathan J.'
'Webster, Charles Edwin'
'Darensbourg, Donald J.'
'Bengali, Ashfaq A.'

_publ_section_title
;
 Ligand Displacement from TpMn(CO)2L Complexes: A Large Rate Enhancement
 in Comparison to the CpMn(CO)2L Analogues
;
_journal_issue 11
_journal_name_full Organometallics
_journal_page_first 3054
_journal_paper_doi 10.1021/om200161g
_journal_volume 30
_journal_year 2011
_chemical_formula_sum 'C12 H10 B Mn N6 O3'
_chemical_formula_weight 352.01
_chemical_name_systematic
; 
 ? 
;
_space_group_IT_number 147
_symmetry_cell_setting hexagonal
_symmetry_space_group_name_Hall '-P 3'
_symmetry_space_group_name_H-M 'P -3'
_atom_sites_solution_hydrogens geom
_atom_sites_solution_primary direct
_atom_sites_solution_secondary difmap
_audit_creation_method SHELXL-97
_cell_angle_alpha 90.00
_cell_angle_beta 90.00
_cell_angle_gamma 120.00
_cell_formula_units_Z 2
_cell_length_a 11.3823(7)
_cell_length_b 11.3823(7)
_cell_length_c 7.8487(10)
_cell_measurement_temperature 293(2)
_cell_measurement_theta_max 19.76
_cell_measurement_theta_min 2.69
_cell_volume 880.62(14)
_computing_structure_refinement 'SHELXL-97 (Sheldrick, 1997)'
_computing_structure_solution 'SHELXS-97 (Sheldrick, 1990)'
_diffrn_ambient_temperature 293(2)
_diffrn_measured_fraction_theta_full 1.000
_diffrn_measured_fraction_theta_max 1.000
_diffrn_radiation_monochromator graphite
_diffrn_radiation_source 'normal-focus sealed tube'
_diffrn_radiation_type MoK\a
_diffrn_radiation_wavelength 0.71073
_diffrn_reflns_av_R_equivalents 0.0742
_diffrn_reflns_av_sigmaI/netI 0.0316
_diffrn_reflns_limit_h_max 14
_diffrn_reflns_limit_h_min -14
_diffrn_reflns_limit_k_max 14
_diffrn_reflns_limit_k_min -14
_diffrn_reflns_limit_l_max 9
_diffrn_reflns_limit_l_min -9
_diffrn_reflns_number 9672
_diffrn_reflns_theta_full 26.74
_diffrn_reflns_theta_max 26.74
_diffrn_reflns_theta_min 2.07
_exptl_absorpt_coefficient_mu 0.769
_exptl_absorpt_correction_T_max 0.9721
_exptl_absorpt_correction_T_min 0.9721
_exptl_absorpt_correction_type multi-scan
_exptl_absorpt_process_details sadabs
_exptl_crystal_colour yellow
_exptl_crystal_density_diffrn 1.328
_exptl_crystal_density_meas 1.3
_exptl_crystal_density_method 'not measured'
_exptl_crystal_description block
_exptl_crystal_F_000 356
_exptl_crystal_size_max 0.2
_exptl_crystal_size_mid 0.2
_exptl_crystal_size_min 0.2
_platon_squeeze_details
;
;
_refine_diff_density_max 0.966
_refine_diff_density_min -0.285
_refine_diff_density_rms 0.052
_refine_ls_extinction_method none
_refine_ls_goodness_of_fit_ref 1.090
_refine_ls_hydrogen_treatment constr
_refine_ls_matrix_type full
_refine_ls_number_parameters 73
_refine_ls_number_reflns 1254
_refine_ls_number_restraints 0
_refine_ls_restrained_S_all 1.090
_refine_ls_R_factor_all 0.0308
_refine_ls_R_factor_gt 0.0286
_refine_ls_shift/su_max 0.000
_refine_ls_shift/su_mean 0.000
_refine_ls_structure_factor_coef Fsqd
_refine_ls_weighting_details 'calc w=1/[\s^2^(Fo^2^)+(0.0429P)^2^+0.3148P] where P=(Fo^2^+2Fc^2^)/3'
_refine_ls_weighting_scheme calc
_refine_ls_wR_factor_gt 0.0835
_refine_ls_wR_factor_ref 0.0843
_reflns_number_gt 1135
_reflns_number_total 1254
_reflns_threshold_expression >2sigma(I)
_cod_data_source_file om200161g_si_002.cif
_cod_data_source_block rp009_0m
_cod_original_sg_symbol_H-M P-3
_cod_database_code 4064533

loop_
_symmetry_equiv_pos_as_xyz
'x, y, z'
'-y, x-y, z'
'-x+y, -x, z'
'-x, -y, -z'
'y, -x+y, -z'
'x-y, x, -z'

loop_
_atom_site_label
_atom_site_type_symbol
_atom_site_fract_x
_atom_site_fract_y
_atom_site_fract_z
_atom_site_U_iso_or_equiv
_atom_site_adp_type
_atom_site_occupancy
_atom_site_symmetry_multiplicity
_atom_site_calc_flag
_atom_site_refinement_flags
B1 B 0.3333 0.6667 0.6319(4) 0.0195(6) Uani 1 3 d S
C1 C 0.20238(18) 0.53680(18) 0.0969(2) 0.0256(4) Uani 1 1 d .
C2 C 0.32758(17) 0.40584(17) 0.3635(2) 0.0236(4) Uani 1 1 d .
H3 H 0.3291 0.3705 0.2572 0.031(5) Uiso 1 1 calc R
C3 C 0.32248(18) 0.34410(18) 0.5180(2) 0.0275(4) Uani 1 1 d .
H2 H 0.3194 0.2618 0.5354 0.034(5) Uiso 1 1 calc R
C4 C 0.32305(17) 0.43127(17) 0.6397(2) 0.0240(4) Uani 1 1 d .
H1 H 0.3209 0.4184 0.7569 0.032(5) Uiso 1 1 calc R
Mn1 Mn 0.3333 0.6667 0.22808(5) 0.01884(16) Uani 1 3 d S
N3 N 0.32725(14) 0.53794(13) 0.56095(16) 0.0190(3) Uani 1 1 d .
N4 N 0.33002(13) 0.52332(14) 0.38899(17) 0.0190(3) Uani 1 1 d .
O1 O 0.12044(15) 0.45418(15) 0.01318(18) 0.0415(4) Uani 1 1 d .

loop_
_atom_site_aniso_label
_atom_site_aniso_U_11
_atom_site_aniso_U_22
_atom_site_aniso_U_33
_atom_site_aniso_U_23
_atom_site_aniso_U_13
_atom_site_aniso_U_12
B1 0.0205(9) 0.0205(9) 0.0175(14) 0.000 0.000 0.0102(5)
C1 0.0285(9) 0.0305(9) 0.0177(8) 0.0005(7) 0.0015(7) 0.0148(8)
C2 0.0210(8) 0.0210(8) 0.0301(9) -0.0036(7) 0.0022(7) 0.0114(7)
C3 0.0243(9) 0.0213(8) 0.0410(10) 0.0030(7) 0.0014(7) 0.0145(7)
C4 0.0219(8) 0.0240(8) 0.0266(9) 0.0055(7) -0.0007(6) 0.0118(7)
Mn1 0.02069(18) 0.02069(18) 0.0152(2) 0.000 0.000 0.01034(9)
N3 0.0186(7) 0.0196(7) 0.0180(7) 0.0011(5) 0.0001(5) 0.0090(6)
N4 0.0180(7) 0.0195(7) 0.0191(7) -0.0014(5) 0.0009(5) 0.0091(6)
O1 0.0362(8) 0.0427(8) 0.0309(7) -0.0111(6) -0.0081(6) 0.0088(7)

loop_
_atom_type_symbol
_atom_type_description
_atom_type_scat_dispersion_real
_atom_type_scat_dispersion_imag
_atom_type_scat_source
C C 0.0033 0.0016 'International Tables Vol C Tables 4.2.6.8 and 6.1.1.4'
H H 0.0000 0.0000 'International Tables Vol C Tables 4.2.6.8 and 6.1.1.4'
B B 0.0013 0.0007 'International Tables Vol C Tables 4.2.6.8 and 6.1.1.4'
Mn Mn 0.3368 0.7283 'International Tables Vol C Tables 4.2.6.8 and 6.1.1.4'
N N 0.0061 0.0033 'International Tables Vol C Tables 4.2.6.8 and 6.1.1.4'
O O 0.0106 0.0060 'International Tables Vol C Tables 4.2.6.8 and 6.1.1.4'

loop_
_geom_angle_atom_site_label_1
_geom_angle_atom_site_label_2
_geom_angle_atom_site_label_3
_geom_angle
_geom_angle_site_symmetry_1
_geom_angle_site_symmetry_3
N3 B1 N3 107.64(12) 3_565 2_665
N3 B1 N3 107.64(12) 3_565 .
N3 B1 N3 107.64(12) 2_665 .
O1 C1 Mn1 179.25(17) . .
N4 C2 C3 110.50(15) . .
N4 C2 H3 124.8 . .
C3 C2 H3 124.8 . .
C4 C3 C2 104.92(15) . .
C4 C3 H2 127.5 . .
C2 C3 H2 127.5 . .
N3 C4 C3 108.56(15) . .
N3 C4 H1 125.7 . .
C3 C4 H1 125.7 . .
C1 Mn1 C1 90.74(8) 3_565 .
C1 Mn1 C1 90.74(8) 3_565 2_665
C1 Mn1 C1 90.74(8) . 2_665
C1 Mn1 N4 91.17(7) 3_565 3_565
C1 Mn1 N4 92.01(7) . 3_565
C1 Mn1 N4 176.63(7) 2_665 3_565
C1 Mn1 N4 92.01(7) 3_565 2_665
C1 Mn1 N4 176.63(7) . 2_665
C1 Mn1 N4 91.17(7) 2_665 2_665
N4 Mn1 N4 85.98(6) 3_565 2_665
C1 Mn1 N4 176.63(7) 3_565 .
C1 Mn1 N4 91.17(7) . .
C1 Mn1 N4 92.01(7) 2_665 .
N4 Mn1 N4 85.98(6) 3_565 .
N4 Mn1 N4 85.98(6) 2_665 .
C4 N3 N4 109.77(13) . .
C4 N3 B1 131.33(16) . .
N4 N3 B1 118.87(15) . .
C2 N4 N3 106.25(13) . .
C2 N4 Mn1 133.36(12) . .
N3 N4 Mn1 120.39(10) . .

loop_
_geom_bond_atom_site_label_1
_geom_bond_atom_site_label_2
_geom_bond_distance
_geom_bond_site_symmetry_2
B1 N3 1.5363(17) 3_565
B1 N3 1.5363(17) 2_665
B1 N3 1.5363(17) .
C1 O1 1.144(2) .
C1 Mn1 1.8064(18) .
C2 N4 1.339(2) .
C2 C3 1.388(3) .
C2 H3 0.9300 .
C3 C4 1.375(2) .
C3 H2 0.9300 .
C4 N3 1.342(2) .
C4 H1 0.9300 .
Mn1 C1 1.8064(18) 3_565
Mn1 C1 1.8064(18) 2_665
Mn1 N4 2.0487(14) 3_565
Mn1 N4 2.0487(14) 2_665
Mn1 N4 2.0487(14) .
N3 N4 1.3622(19) .

loop_
_geom_torsion_atom_site_label_1
_geom_torsion_atom_site_label_2
_geom_torsion_atom_site_label_3
_geom_torsion_atom_site_label_4
_geom_torsion
_geom_torsion_site_symmetry_1
_geom_torsion_site_symmetry_4
N4 C2 C3 C4 -0.5(2) . .
C2 C3 C4 N3 0.4(2) . .
O1 C1 Mn1 C1 109(14) . 3_565
O1 C1 Mn1 C1 19(14) . 2_665
O1 C1 Mn1 N4 -159(14) . 3_565
O1 C1 Mn1 N4 -106(14) . 2_665
O1 C1 Mn1 N4 -73(14) . .
C3 C4 N3 N4 -0.23(19) . .
C3 C4 N3 B1 -178.23(13) . .
N3 B1 N3 C4 -122.6(2) 3_565 .
N3 B1 N3 C4 121.6(2) 2_665 .
N3 B1 N3 N4 59.56(17) 3_565 .
N3 B1 N3 N4 -56.20(17) 2_665 .
C3 C2 N4 N3 0.34(18) . .
C3 C2 N4 Mn1 -178.45(12) . .
C4 N3 N4 C2 -0.06(17) . .
B1 N3 N4 C2 178.21(11) . .
C4 N3 N4 Mn1 178.92(11) . .
B1 N3 N4 Mn1 -2.80(16) . .
C1 Mn1 N4 C2 169.6(11) 3_565 .
C1 Mn1 N4 C2 45.11(16) . .
C1 Mn1 N4 C2 -45.68(16) 2_665 .
N4 Mn1 N4 C2 137.04(17) 3_565 .
N4 Mn1 N4 C2 -136.71(17) 2_665 .
C1 Mn1 N4 N3 -9.0(12) 3_565 .
C1 Mn1 N4 N3 -133.55(12) . .
C1 Mn1 N4 N3 135.67(12) 2_665 .
N4 Mn1 N4 N3 -41.61(9) 3_565 .
N4 Mn1 N4 N3 44.63(9) 2_665 .

loop_
_platon_squeeze_void_nr
_platon_squeeze_void_average_x
_platon_squeeze_void_average_y
_platon_squeeze_void_average_z
_platon_squeeze_void_volume
_platon_squeeze_void_count_electrons
_platon_squeeze_void_content
1 0.000 0.000 -0.017 214 59 ' '
